data_9007525
loop_
_publ_author_name
'Galli, E.'
'Alberti, A.'

_publ_section_title
;
 The crystal structure of rinkite
;
_journal_name_full 'Acta Crystallographica, Section B'
_journal_page_first 1277
_journal_page_last 1284
_journal_paper_doi 10.1107/S056774087100387X
_journal_volume 27
_journal_year 1971
_chemical_compound_source 'Kangerdluarsuk, Greenland'
_chemical_formula_sum
;Al0.089 Ca3.368 Ce1.048 F3 Fe0.212 K0.064 Na2.178 Nb0.327 O15 Si4 Ti0.515
 Zr0.069
;
_chemical_name_mineral Rinkite
_space_group_IT_number 14
_symmetry_space_group_name_Hall '-P 2ybc'
_symmetry_space_group_name_H-M 'P 1 21/c 1'
_cell_angle_alpha 90
_cell_angle_beta 101.38
_cell_angle_gamma 90
_cell_length_a 7.437
_cell_length_b 5.664
_cell_length_c 18.8430
_cell_formula_units_Z 2
_cell_volume 778.122
_database_code_amcsd 0009396
_exptl_crystal_density_diffrn 3.497
_cod_original_formula_sum '(Ti.515 Nb.327 Al.089 Zr.069) Na2.178 Ca3.368 K.064 Ce1.048 Fe.212 Si4 O15 F3'
_cod_database_code 9007525

loop_
_space_group_symop_operation_xyz
x,y,z
x,1/2-y,1/2+z
-x,1/2+y,1/2-z
-x,-y,-z

loop_
_atom_site_aniso_label
_atom_site_aniso_U_11
_atom_site_aniso_U_22
_atom_site_aniso_U_33
_atom_site_aniso_U_12
_atom_site_aniso_U_13
_atom_site_aniso_U_23
Ti 0.00727 0.04648 0.02247 -0.00481 0.00409 -0.02120
Nb 0.00727 0.04648 0.02247 -0.00481 0.00409 -0.02120
Al 0.00727 0.04648 0.02247 -0.00481 0.00409 -0.02120
Zr 0.00727 0.04648 0.02247 -0.00481 0.00409 -0.02120
Na 0.02666 0.02633 0.00691 0.00042 0.00068 -0.00318
Ca 0.02666 0.02633 0.00691 0.00042 0.00068 -0.00318
K1 0.02666 0.02633 0.00691 0.00042 0.00068 -0.00318
Na2 0.02316 0.01576 0.03630 0.00126 0.00682 0.00848
Ca2 0.02316 0.01576 0.03630 0.00126 0.00682 0.00848
K2 0.02316 0.01576 0.03630 0.00126 0.00682 0.00848
Ca3 0.01023 0.01837 0.01729 0.00000 0.00205 0.00212
Ce3 0.01023 0.01837 0.01729 0.00000 0.00205 0.00212
Fe3 0.01023 0.01837 0.01729 0.00000 0.00205 0.00212
Ca4 0.01454 0.03088 0.01902 0.00063 0.00341 0.00159
Ce4 0.01454 0.03088 0.01902 0.00063 0.00341 0.00159
Fe4 0.01454 0.03088 0.01902 0.00063 0.00341 0.00159
Si1 0.01050 0.02145 0.01037 -0.00063 0.00068 -0.00053
Si2 0.01104 0.01772 0.01037 -0.00146 0.00205 0.00053
O1 0.02504 0.01983 0.01902 -0.00397 -0.00546 0.00053
O2 0.02370 0.04697 0.01383 0.00314 0.00478 0.00477
O3 0.02316 0.02600 0.03630 0.00105 0.01023 -0.00795
O4 0.02397 0.02032 0.03803 -0.00335 0.00887 -0.01166
O5 0.02343 0.02259 0.01902 0.00293 0.00478 0.00159
O6 0.02343 0.01885 0.02074 0.00126 0.00205 0.00265
O7 0.01885 0.05266 0.02593 0.00042 0.00478 -0.00742
O8 0.03097 0.04811 0.02420 -0.00858 0.00409 0.00000
F8 0.03097 0.04811 0.02420 0.00858 0.00409 0.00000
O9 0.04201 0.02519 0.02420 0.00356 0.00546 0.00159
F9 0.04201 0.02519 0.02420 0.00356 0.00546 0.00159

loop_
_atom_site_label
_atom_site_fract_x
_atom_site_fract_y
_atom_site_fract_z
_atom_site_occupancy
Ti 0.00000 0.00000 0.00000 0.51500
Nb 0.00000 0.00000 0.00000 0.32700
Al 0.00000 0.00000 0.00000 0.08900
Zr 0.00000 0.00000 0.00000 0.06900
Na 0.50000 0.00000 0.00000 0.66000
Ca 0.50000 0.00000 0.00000 0.19000
K1 0.50000 0.00000 0.00000 0.02000
Na2 0.75000 0.50120 0.00040 0.75900
Ca2 0.75000 0.50120 0.00040 0.21900
K2 0.75000 0.50120 0.00040 0.02200
Ca3 0.09380 0.66050 0.19180 0.68500
Ce3 0.09380 0.66050 0.19180 0.26200
Fe3 0.09380 0.66050 0.19180 0.05300
Ca4 0.59690 0.66300 0.19020 0.68500
Ce4 0.59690 0.66300 0.19020 0.26200
Fe4 0.59690 0.66300 0.19020 0.05300
Si1 0.35150 0.15410 0.14030 1.00000
Si2 0.78310 0.15300 0.13790 1.00000
O1 0.21720 0.14880 0.06090 1.00000
O2 0.83060 0.14100 0.05780 1.00000
O3 0.33790 0.39710 0.18490 1.00000
O4 0.84360 0.39490 0.17970 1.00000
O5 0.33550 0.93110 0.19180 1.00000
O6 0.85590 0.93650 0.19030 1.00000
O7 0.55810 0.14130 0.12060 1.00000
O8 0.03080 0.70520 0.06170 0.25000
F8 0.03080 0.70520 0.06170 0.75000
O9 0.53030 0.65460 0.06420 0.25000
F9 0.53030 0.65460 0.06420 0.75000

loop_
_cod_related_entry_id
_cod_related_entry_database
_cod_related_entry_code
1 AMCSD 0009396
